data_9007859
loop_
_publ_author_name
'Braga, D.'
'Sabatino, P.'

_publ_section_title
;
 Bis(arene)vanadium complexes. A structural study
 Sample: 1
;
_journal_name_full 'Acta Crystallographica, Section C'
_journal_page_first 2308
_journal_page_last 2312
_journal_paper_doi 10.1107/S0108270190006539
_journal_volume 46
_journal_year 1990
_chemical_formula_structural V(C9H12)2
_chemical_formula_sum 'C18 H24 V'
_space_group_crystal_system orthorhombic
_space_group_IT_number 68
_space_group_name_Hall '-C 2a 2ac'
_space_group_name_H-M_alt 'C c c a :2'
_cell_angle_alpha 90
_cell_angle_beta 90
_cell_angle_gamma 90
_cell_formula_units_Z 24
_cell_length_a 19.529
_cell_length_b 29.559
_cell_length_c 16.446
_cell_volume 9493.580
_exptl_crystal_density_diffrn 1.193
_cod_depositor_comments
;
 Adding the _cell_formula_units_Z data item and updating the
 _chemical_formula_sum data item value after consulting the original
 publication.

 Antanas Vaitkus,
 2017-07-11

 Marking attached hydrogen atoms.

 Antanas Vaitkus,
 2017-07-11

 Changing the space group from 'C c c b :1' to 'C c c a :2' after consulting
 the original publication. All related space group information was changed
 accordingly.

 Antanas Vaitkus,
 2017-07-10
;
_cod_original_cell_volume 9493.579
_cod_original_sg_symbol_H-M 'C c c a'
_cod_original_formula_sum 'V2 C27'
_cod_database_code 9007859

loop_
_space_group_symop_id
_space_group_symop_operation_xyz
1 x,y,z
2 -x+1/2,-y,z
3 x+1/2,-y,-z+1/2
4 -x,y,-z+1/2
5 -x,-y,-z
6 x+1/2,y,-z
7 -x+1/2,y,z+1/2
8 x,-y,z+1/2
9 x+1/2,y+1/2,z
10 -x,-y+1/2,z
11 x,-y+1/2,-z+1/2
12 -x+1/2,y+1/2,-z+1/2
13 -x+1/2,-y+1/2,-z
14 x,y+1/2,-z
15 -x,y+1/2,z+1/2
16 x+1/2,-y+1/2,z+1/2

loop_
_atom_site_label
_atom_site_fract_x
_atom_site_fract_y
_atom_site_fract_z
_atom_site_U_iso_or_equiv
_atom_site_attached_hydrogens
V1 0.39174 0.08520 0.07862 0.03920 0
V2 0.17790 0.25000 0.25000 0.04130 0
C1 0.33680 0.09620 0.19510 0.05100 0
C2 0.28980 0.09820 0.13000 0.04600 1
C3 0.29950 0.12750 0.06290 0.04700 0
C4 0.35880 0.15530 0.06250 0.05000 1
C5 0.40790 0.15440 0.12520 0.04800 0
C6 0.39550 0.12460 0.19030 0.05200 1
C7 0.32490 0.06680 0.26680 0.06900 3
C8 0.24720 0.13080 -0.00520 0.07000 3
C9 0.46920 0.18550 0.12590 0.07300 3
C10 0.42420 0.01410 0.09440 0.05200 0
C11 0.37680 0.01650 0.03010 0.04800 1
C12 0.38700 0.04590 -0.03520 0.05400 0
C13 0.44630 0.07370 -0.03750 0.05800 1
C14 0.49370 0.07220 0.02760 0.05100 0
C15 0.48300 0.04220 0.09360 0.05800 1
C16 0.41410 -0.01900 0.16450 0.07600 3
C17 0.33700 0.04660 -0.10570 0.09000 3
C18 0.55880 0.10160 0.02450 0.08900 3
C19 0.13900 0.24240 0.37550 0.04900 0
C20 0.21170 0.24310 0.37770 0.05400 1
C21 0.25070 0.21360 0.32730 0.05300 0
C22 0.21670 0.18190 0.27690 0.05100 1
C23 0.14390 0.18010 0.27510 0.04800 0
C24 0.10580 0.21030 0.32420 0.05300 1
C25 0.09810 0.27230 0.43260 0.06200 3
C26 0.32930 0.21370 0.33240 0.07200 3
C27 0.10680 0.14550 0.22140 0.06800 3
